data_4070387
loop_
_publ_author_name
'Yu, Xianghua'
'Chen, Xue-Tai'
'Xue, Zi-Ling'

_publ_section_title
;
 Reactions of Oxygen with Metallaheterocyclic Alkyl Amide Complexes.
 Selective Insertion of Oxygen into Metal&#x2212;Carbon Bonds
;
_journal_issue 23
_journal_name_full Organometallics
_journal_page_first 6642
_journal_paper_doi 10.1021/om900773w
_journal_volume 28
_journal_year 2009
_chemical_formula_sum 'C8.62 H25.23 Hf0.62 N1.85 O0.62 Si2.46'
_chemical_formula_weight 343.60
_chemical_name_systematic
; 
 ? 
;
_space_group_IT_number 61
_symmetry_space_group_name_Hall '-P 2ac 2ab'
_symmetry_space_group_name_H-M 'P b c a'
_atom_sites_solution_hydrogens geom
_atom_sites_solution_primary direct
_atom_sites_solution_secondary difmap
_audit_creation_method SHELXL-97
_cell_angle_alpha 90.00
_cell_angle_beta 90.00
_cell_angle_gamma 90.00
_cell_formula_units_Z 13
_cell_length_a 15.090(4)
_cell_length_b 17.812(5)
_cell_length_c 18.071(5)
_cell_measurement_temperature 173(2)
_cell_volume 4857(2)
_computing_structure_refinement 'SHELXL-97 (Sheldrick, 1997)'
_computing_structure_solution 'SHELXS-97 (Sheldrick, 1990)'
_diffrn_ambient_temperature 173(2)
_diffrn_measured_fraction_theta_full 0.989
_diffrn_measured_fraction_theta_max 0.989
_diffrn_radiation_monochromator graphite
_diffrn_radiation_source 'fine-focus sealed tube'
_diffrn_radiation_type MoK\a
_diffrn_radiation_wavelength 0.71073
_diffrn_reflns_av_R_equivalents 0.0333
_diffrn_reflns_av_sigmaI/netI 0.0162
_diffrn_reflns_limit_h_max 16
_diffrn_reflns_limit_h_min -16
_diffrn_reflns_limit_k_max 19
_diffrn_reflns_limit_k_min -19
_diffrn_reflns_limit_l_max 19
_diffrn_reflns_limit_l_min -19
_diffrn_reflns_number 32066
_diffrn_reflns_theta_full 22.46
_diffrn_reflns_theta_max 22.46
_diffrn_reflns_theta_min 2.10
_exptl_absorpt_coefficient_mu 4.499
_exptl_absorpt_correction_T_max 0.6876
_exptl_absorpt_correction_T_min 0.3992
_exptl_crystal_density_diffrn 1.527
_exptl_crystal_density_method 'not measured'
_exptl_crystal_F_000 2256
_exptl_crystal_size_max 0.25
_exptl_crystal_size_mid 0.23
_exptl_crystal_size_min 0.09
_refine_diff_density_max 3.959
_refine_diff_density_min -0.956
_refine_diff_density_rms 0.115
_refine_ls_extinction_method none
_refine_ls_goodness_of_fit_ref 1.043
_refine_ls_hydrogen_treatment mixed
_refine_ls_matrix_type full
_refine_ls_number_parameters 221
_refine_ls_number_reflns 3123
_refine_ls_number_restraints 0
_refine_ls_restrained_S_all 1.043
_refine_ls_R_factor_all 0.0361
_refine_ls_R_factor_gt 0.0309
_refine_ls_shift/su_max 0.002
_refine_ls_shift/su_mean 0.000
_refine_ls_structure_factor_coef Fsqd
_refine_ls_weighting_details 'calc w=1/[\s^2^(Fo^2^)+(0.0377P)^2^+37.5893P] where P=(Fo^2^+2Fc^2^)/3'
_refine_ls_weighting_scheme calc
_refine_ls_wR_factor_gt 0.0776
_refine_ls_wR_factor_ref 0.0826
_reflns_number_gt 2797
_reflns_number_total 3123
_reflns_threshold_expression >2sigma(I)
_cod_data_source_file om900773w_si_005.cif
_cod_data_source_block hfco45
_cod_database_code 4070387

loop_
_symmetry_equiv_pos_as_xyz
'x, y, z'
'-x+1/2, -y, z+1/2'
'-x, y+1/2, -z+1/2'
'x+1/2, -y+1/2, -z'
'-x, -y, -z'
'x-1/2, y, -z-1/2'
'x, -y-1/2, z-1/2'
'-x-1/2, y-1/2, z'

loop_
_atom_site_label
_atom_site_type_symbol
_atom_site_fract_x
_atom_site_fract_y
_atom_site_fract_z
_atom_site_U_iso_or_equiv
_atom_site_adp_type
_atom_site_occupancy
_atom_site_symmetry_multiplicity
_atom_site_calc_flag
_atom_site_refinement_flags
C1 C 0.4115(4) 0.0622(4) 0.6084(4) 0.0320(16) Uani 1 1 d .
H1A H 0.3673 0.0294 0.6328 0.038 Uiso 1 1 calc R
H1B H 0.3802 0.1052 0.5855 0.038 Uiso 1 1 calc R
C2 C 0.4424(5) 0.1716(5) 0.7327(4) 0.048(2) Uani 1 1 d .
H2A H 0.4846 0.1899 0.7698 0.072 Uiso 1 1 calc R
H2B H 0.3898 0.1516 0.7577 0.072 Uiso 1 1 calc R
H2C H 0.4251 0.2130 0.7001 0.072 Uiso 1 1 calc R
C3 C 0.5206(5) 0.0180(4) 0.7428(4) 0.0447(19) Uani 1 1 d .
H3A H 0.5534 -0.0215 0.7168 0.067 Uiso 1 1 calc R
H3B H 0.4651 -0.0028 0.7622 0.067 Uiso 1 1 calc R
H3C H 0.5565 0.0372 0.7837 0.067 Uiso 1 1 calc R
C4 C 0.7616(5) 0.1999(4) 0.6072(4) 0.0418(18) Uani 1 1 d .
H4A H 0.7905 0.1514 0.5991 0.063 Uiso 1 1 calc R
H4B H 0.8011 0.2329 0.6354 0.063 Uiso 1 1 calc R
H4C H 0.7482 0.2231 0.5593 0.063 Uiso 1 1 calc R
C5 C 0.6099(5) 0.2826(4) 0.6664(4) 0.0441(18) Uani 1 1 d .
H5A H 0.5972 0.3016 0.6166 0.066 Uiso 1 1 calc R
H5B H 0.6528 0.3157 0.6908 0.066 Uiso 1 1 calc R
H5C H 0.5550 0.2812 0.6954 0.066 Uiso 1 1 calc R
C6 C 0.6892(5) 0.1550(4) 0.7548(4) 0.0432(18) Uani 1 1 d .
H6A H 0.6364 0.1539 0.7864 0.065 Uiso 1 1 calc R
H6B H 0.7325 0.1903 0.7753 0.065 Uiso 1 1 calc R
H6C H 0.7154 0.1047 0.7525 0.065 Uiso 1 1 calc R
C7 C 0.9022(5) 0.0984(5) 0.4403(5) 0.052(2) Uani 1 1 d .
H7A H 0.9147 0.1239 0.4872 0.077 Uiso 1 1 calc R
H7B H 0.9351 0.1228 0.4003 0.077 Uiso 1 1 calc R
H7C H 0.9204 0.0457 0.4439 0.077 Uiso 1 1 calc R
C8 C 0.7571(5) 0.2058(4) 0.4130(4) 0.0447(18) Uani 1 1 d .
H8A H 0.6955 0.2154 0.4273 0.067 Uiso 1 1 calc R
H8B H 0.7665 0.2223 0.3619 0.067 Uiso 1 1 calc R
H8C H 0.7969 0.2335 0.4461 0.067 Uiso 1 1 calc R
C9 C 0.7649(6) 0.0650(4) 0.3250(4) 0.050(2) Uani 1 1 d .
H9A H 0.7795 0.0114 0.3247 0.076 Uiso 1 1 calc R
H9B H 0.8039 0.0916 0.2905 0.076 Uiso 1 1 calc R
H9C H 0.7031 0.0718 0.3098 0.076 Uiso 1 1 calc R
C10 C 0.8167(5) -0.0896(4) 0.4691(5) 0.0431(19) Uani 1 1 d .
H10A H 0.7754 -0.1030 0.4294 0.065 Uiso 1 1 calc R
H10B H 0.8324 -0.1347 0.4972 0.065 Uiso 1 1 calc R
H10C H 0.8704 -0.0676 0.4476 0.065 Uiso 1 1 calc R
C11 C 0.6724(5) -0.0688(4) 0.5831(4) 0.0388(18) Uani 1 1 d .
H11A H 0.6454 -0.0341 0.6187 0.058 Uiso 1 1 calc R
H11B H 0.6968 -0.1121 0.6096 0.058 Uiso 1 1 calc R
H11C H 0.6274 -0.0859 0.5479 0.058 Uiso 1 1 calc R
C12 C 0.8452(5) 0.0045(4) 0.6057(5) 0.050(2) Uani 1 1 d .
H12A H 0.8941 0.0331 0.5838 0.074 Uiso 1 1 calc R
H12B H 0.8684 -0.0417 0.6279 0.074 Uiso 1 1 calc R
H12C H 0.8163 0.0349 0.6440 0.074 Uiso 1 1 calc R
C13 C 0.5367(5) 0.1529(4) 0.3713(4) 0.0409(18) Uani 1 1 d .
H13A H 0.4755 0.1586 0.3542 0.061 Uiso 1 1 calc R
H13B H 0.5595 0.1038 0.3561 0.061 Uiso 1 1 calc R
H13C H 0.5735 0.1926 0.3496 0.061 Uiso 1 1 calc R
C14 C 0.5028(5) 0.2308(4) 0.4756(4) 0.046(2) Uani 1 1 d .
H14A H 0.5421 0.2714 0.4597 0.070 Uiso 1 1 calc R
H14B H 0.4978 0.2313 0.5297 0.070 Uiso 1 1 calc R
H14C H 0.4440 0.2378 0.4537 0.070 Uiso 1 1 calc R
Hf1 Hf 0.583033(17) 0.072315(14) 0.514083(15) 0.02393(13) Uani 1 1 d .
N1 N 0.5837(3) 0.1216(3) 0.6207(3) 0.0227(11) Uani 1 1 d .
N2 N 0.7172(3) 0.0567(3) 0.4858(3) 0.0242(12) Uani 1 1 d .
N3 N 0.5393(3) 0.1586(3) 0.4516(3) 0.0304(13) Uani 1 1 d .
O1 O 0.5391(3) -0.0204(2) 0.4474(2) 0.0240(9) Uani 1 1 d .
Si1 Si 0.49515(11) 0.09599(11) 0.67701(10) 0.0301(4) Uani 1 1 d .
Si2 Si 0.65709(11) 0.18565(10) 0.65958(10) 0.0278(4) Uani 1 1 d .
Si3 Si 0.76300(12) -0.01979(10) 0.53229(10) 0.0303(4) Uani 1 1 d .
Si4 Si 0.78056(12) 0.10342(11) 0.42026(11) 0.0330(4) Uani 1 1 d .

loop_
_atom_site_aniso_label
_atom_site_aniso_U_11
_atom_site_aniso_U_22
_atom_site_aniso_U_33
_atom_site_aniso_U_23
_atom_site_aniso_U_13
_atom_site_aniso_U_12
C1 0.023(4) 0.038(4) 0.035(4) -0.012(3) 0.005(3) -0.002(3)
C2 0.030(4) 0.064(5) 0.050(5) -0.025(4) 0.008(4) -0.007(4)
C3 0.042(4) 0.059(5) 0.033(4) 0.001(4) 0.006(3) -0.011(4)
C4 0.034(4) 0.045(4) 0.046(4) -0.010(4) 0.006(3) -0.015(3)
C5 0.047(4) 0.034(4) 0.051(5) -0.007(4) -0.002(4) -0.004(4)
C6 0.041(4) 0.053(5) 0.036(4) -0.004(4) -0.009(3) -0.010(4)
C7 0.028(4) 0.052(5) 0.075(6) 0.002(5) 0.010(4) -0.007(4)
C8 0.050(5) 0.038(4) 0.046(4) 0.007(4) 0.006(4) -0.008(4)
C9 0.052(5) 0.056(5) 0.043(5) -0.005(4) 0.019(4) -0.013(4)
C10 0.037(4) 0.031(4) 0.062(5) -0.005(4) 0.001(4) 0.005(3)
C11 0.038(4) 0.037(4) 0.041(4) 0.016(3) -0.006(3) 0.011(3)
C12 0.047(5) 0.043(4) 0.059(5) -0.001(4) -0.019(4) 0.001(4)
C13 0.039(4) 0.039(4) 0.044(4) 0.015(3) 0.003(4) 0.000(3)
C14 0.050(5) 0.034(4) 0.055(5) -0.002(4) -0.013(4) 0.013(4)
Hf1 0.02031(19) 0.02724(19) 0.0242(2) -0.00138(11) -0.00074(11) 0.00041(11)
N1 0.019(3) 0.028(3) 0.021(3) -0.004(2) 0.000(2) -0.003(2)
N2 0.020(3) 0.022(3) 0.031(3) -0.003(2) -0.002(2) 0.001(2)
N3 0.030(3) 0.028(3) 0.034(3) -0.003(2) -0.004(3) 0.002(2)
O1 0.021(2) 0.024(2) 0.027(2) -0.0040(18) 0.0010(18) -0.0006(18)
Si1 0.0227(9) 0.0407(11) 0.0268(10) -0.0083(8) 0.0037(8) -0.0033(8)
Si2 0.0263(10) 0.0296(10) 0.0275(10) -0.0035(8) -0.0025(8) -0.0042(8)
Si3 0.0232(10) 0.0290(10) 0.0387(11) -0.0006(8) -0.0045(8) 0.0042(8)
Si4 0.0284(10) 0.0316(10) 0.0390(11) -0.0011(9) 0.0076(8) -0.0037(8)

loop_
_atom_type_symbol
_atom_type_description
_atom_type_scat_dispersion_real
_atom_type_scat_dispersion_imag
_atom_type_scat_source
C C 0.0033 0.0016 'International Tables Vol C Tables 4.2.6.8 and 6.1.1.4'
H H 0.0000 0.0000 'International Tables Vol C Tables 4.2.6.8 and 6.1.1.4'
N N 0.0061 0.0033 'International Tables Vol C Tables 4.2.6.8 and 6.1.1.4'
O O 0.0106 0.0060 'International Tables Vol C Tables 4.2.6.8 and 6.1.1.4'
Si Si 0.0817 0.0704 'International Tables Vol C Tables 4.2.6.8 and 6.1.1.4'
Hf Hf -0.5830 6.1852 'International Tables Vol C Tables 4.2.6.8 and 6.1.1.4'

loop_
_geom_angle_atom_site_label_1
_geom_angle_atom_site_label_2
_geom_angle_atom_site_label_3
_geom_angle
_geom_angle_site_symmetry_1
_geom_angle_site_symmetry_3
O1 C1 Si1 106.1(4) 5_656 .
N3 Hf1 N2 106.2(2) . .
N3 Hf1 N1 101.2(2) . .
N2 Hf1 N1 105.68(18) . .
N3 Hf1 O1 99.82(19) . .
N2 Hf1 O1 93.40(17) . .
N1 Hf1 O1 146.18(17) . .
N3 Hf1 O1 103.07(18) . 5_656
N2 Hf1 O1 146.67(17) . 5_656
N1 Hf1 O1 83.64(16) . 5_656
O1 Hf1 O1 65.92(18) . 5_656
Si2 N1 Si1 115.1(3) . .
Si2 N1 Hf1 130.1(3) . .
Si1 N1 Hf1 114.8(2) . .
Si4 N2 Si3 119.0(3) . .
Si4 N2 Hf1 129.2(3) . .
Si3 N2 Hf1 111.5(3) . .
C13 N3 C14 110.3(6) . .
C13 N3 Hf1 120.9(4) . .
C14 N3 Hf1 128.7(5) . .
C1 O1 Hf1 128.5(3) 5_656 .
C1 O1 Hf1 115.9(3) 5_656 5_656
Hf1 O1 Hf1 114.07(18) . 5_656
N1 Si1 C2 117.1(3) . .
N1 Si1 C3 114.2(3) . .
C2 Si1 C3 106.4(4) . .
N1 Si1 C1 102.4(3) . .
C2 Si1 C1 107.7(3) . .
C3 Si1 C1 108.7(3) . .
N1 Si2 C4 115.1(3) . .
N1 Si2 C6 110.2(3) . .
C4 Si2 C6 106.9(3) . .
N1 Si2 C5 112.9(3) . .
C4 Si2 C5 103.3(3) . .
C6 Si2 C5 107.9(4) . .
N2 Si3 C11 108.2(3) . .
N2 Si3 C12 115.1(3) . .
C11 Si3 C12 104.2(4) . .
N2 Si3 C10 113.4(3) . .
C11 Si3 C10 107.9(3) . .
C12 Si3 C10 107.4(4) . .
N2 Si4 C8 114.3(3) . .
N2 Si4 C9 112.6(3) . .
C8 Si4 C9 105.7(4) . .
N2 Si4 C7 112.6(3) . .
C8 Si4 C7 104.3(4) . .
C9 Si4 C7 106.5(4) . .

loop_
_geom_bond_atom_site_label_1
_geom_bond_atom_site_label_2
_geom_bond_distance
_geom_bond_site_symmetry_2
C1 O1 1.458(8) 5_656
C1 Si1 1.869(7) .
C2 Si1 1.860(7) .
C3 Si1 1.868(8) .
C4 Si2 1.857(7) .
C5 Si2 1.871(7) .
C6 Si2 1.868(7) .
C7 Si4 1.873(7) .
C8 Si4 1.862(7) .
C9 Si4 1.868(8) .
C10 Si3 1.873(7) .
C11 Si3 1.864(7) .
C12 Si3 1.867(7) .
C13 N3 1.455(9) .
C14 N3 1.464(9) .
Hf1 N3 2.019(5) .
Hf1 N2 2.106(5) .
Hf1 N1 2.117(5) .
Hf1 O1 2.149(4) .
Hf1 O1 2.177(4) 5_656
N1 Si2 1.738(5) .
N1 Si1 1.741(5) .
N2 Si4 1.735(5) .
N2 Si3 1.744(5) .
O1 C1 1.458(8) 5_656
O1 Hf1 2.177(4) 5_656
